data_2222648
loop_
_publ_author_name
'Cai, Ying'

_publ_section_title
;
 1,4-Diazoniabicyclo[2.2.2]octane
 diaquadichlorido(oxalato-\k^2^<i>O</i>,<i>O</i>')iron(III) chloride
;
_journal_coeditor_code CV2580
_journal_issue 8
_journal_name_full 'Acta Crystallographica Section E'
_journal_page_first m877
_journal_paper_doi 10.1107/S1600536809025628
_journal_volume 65
_journal_year 2009
_chemical_formula_iupac '(C6 H14 N2) [Fe (C2 O4) Cl2 (H2 O)2] Cl'
_chemical_formula_moiety 'C6 H14 N2 2+, C2 H4 Cl2 Fe O6 -, Cl -'
_chemical_formula_sum 'C8 H18 Cl3 Fe N2 O6'
_chemical_formula_weight 400.44
_chemical_name_systematic
;
1,4-Diazoniabicyclo[2.2.2]octane
diaquadichlorido(oxalato-\k^2^<i>O</i>,<i>O</i>')iron(III) chloride
;
_space_group_IT_number 5
_symmetry_cell_setting monoclinic
_symmetry_space_group_name_Hall 'C 2y'
_symmetry_space_group_name_H-M 'C 1 2 1'
_atom_sites_solution_hydrogens geom
_atom_sites_solution_primary direct
_atom_sites_solution_secondary difmap
_audit_creation_method SHELXL-97
_cell_angle_alpha 90.00
_cell_angle_beta 109.57(3)
_cell_angle_gamma 90.00
_cell_formula_units_Z 2
_cell_length_a 9.872(2)
_cell_length_b 9.6636(19)
_cell_length_c 8.4268(17)
_cell_measurement_reflns_used 3950
_cell_measurement_temperature 293(2)
_cell_measurement_theta_max 27.50
_cell_measurement_theta_min 3.04
_cell_volume 757.5(3)
_computing_cell_refinement 'CrystalClear (Rigaku, 2005)'
_computing_data_collection 'CrystalClear (Rigaku, 2005)'
_computing_data_reduction 'CrystalClear (Rigaku, 2005)'
_computing_molecular_graphics '<i>SHELXTL</i>/<i>PC</i> (Sheldrick, 2008)'
_computing_publication_material 'SHELXL97 (Sheldrick, 2008)'
_computing_structure_refinement 'SHELXL97 (Sheldrick, 2008)'
_computing_structure_solution 'SHELXS97 (Sheldrick, 2008)'
_diffrn_ambient_temperature 293(2)
_diffrn_measured_fraction_theta_full 0.998
_diffrn_measured_fraction_theta_max 0.998
_diffrn_measurement_device_type 'Rigaku Mercury CCD'
_diffrn_measurement_method \w
_diffrn_radiation_monochromator graphite
_diffrn_radiation_source 'fine-focus sealed tube'
_diffrn_radiation_type MoK\a
_diffrn_radiation_wavelength 0.71073
_diffrn_reflns_av_R_equivalents 0.0254
_diffrn_reflns_av_sigmaI/netI 0.0360
_diffrn_reflns_limit_h_max 12
_diffrn_reflns_limit_h_min -12
_diffrn_reflns_limit_k_max 12
_diffrn_reflns_limit_k_min -12
_diffrn_reflns_limit_l_max 10
_diffrn_reflns_limit_l_min -10
_diffrn_reflns_number 3954
_diffrn_reflns_theta_full 27.47
_diffrn_reflns_theta_max 27.47
_diffrn_reflns_theta_min 3.04
_exptl_absorpt_coefficient_mu 1.548
_exptl_absorpt_correction_T_max 0.734
_exptl_absorpt_correction_T_min 0.638
_exptl_absorpt_correction_type multi-scan
_exptl_absorpt_process_details '(CrystalClear; Rigaku, 2005)'
_exptl_crystal_colour yellow
_exptl_crystal_density_diffrn 1.756
_exptl_crystal_density_method 'not measured'
_exptl_crystal_description plate
_exptl_crystal_F_000 410
_exptl_crystal_size_max 0.30
_exptl_crystal_size_mid 0.30
_exptl_crystal_size_min 0.20
_refine_diff_density_max 0.168
_refine_diff_density_min -0.153
_refine_ls_abs_structure_details 'Flack (1983), 802 Friedel pairs'
_refine_ls_abs_structure_Flack 0.016(13)
_refine_ls_extinction_coef 0.0476(15)
_refine_ls_extinction_method 'SHELXL97 (Sheldrick, 2008)'
_refine_ls_goodness_of_fit_ref 1.076
_refine_ls_hydrogen_treatment mixed
_refine_ls_matrix_type full
_refine_ls_number_parameters 101
_refine_ls_number_reflns 1729
_refine_ls_number_restraints 1
_refine_ls_restrained_S_all 1.076
_refine_ls_R_factor_all 0.0212
_refine_ls_R_factor_gt 0.0204
_refine_ls_shift/su_max 0.000
_refine_ls_shift/su_mean 0.000
_refine_ls_structure_factor_coef Fsqd
_refine_ls_weighting_details 'calc w=1/[\s^2^(Fo^2^)+(0.0170P)^2^] where P=(Fo^2^+2Fc^2^)/3'
_refine_ls_weighting_scheme calc
_refine_ls_wR_factor_gt 0.0490
_refine_ls_wR_factor_ref 0.0493
_reflns_number_gt 1684
_reflns_number_total 1729
_reflns_threshold_expression I>2\s(I)
_cod_data_source_file cv2580.cif
_cod_data_source_block I
_cod_original_cell_volume 757.4(3)
_cod_original_sg_symbol_H-M 'C 2'
_cod_database_code 2222648
_cod_database_fobs_code 2222648

loop_
_symmetry_equiv_pos_as_xyz
'x, y, z'
'-x, y, -z'
'x+1/2, y+1/2, z'
'-x+1/2, y+1/2, -z'

loop_
_atom_site_type_symbol
_atom_site_label
_atom_site_fract_x
_atom_site_fract_y
_atom_site_fract_z
_atom_site_U_iso_or_equiv
_atom_site_adp_type
_atom_site_calc_flag
_atom_site_refinement_flags
_atom_site_occupancy
_atom_site_disorder_assembly
_atom_site_disorder_group
Fe Fe1 0.0000 1.02078(3) 1.0000 0.02213(11) Uani d S 1 . .
Cl Cl1 0.16532(6) 1.17560(5) 1.16036(7) 0.03727(16) Uani d . 1 . .
Cl Cl2 0.0000 0.85379(10) 0.5000 0.0462(2) Uani d S 1 . .
N N1 0.37619(17) 0.90236(18) 0.3965(2) 0.0285(4) Uani d . 1 . .
H H1 0.2853 0.9021 0.3207 0.034 Uiso calc R 1 . .
C C1 0.07314(19) 0.7358(2) 1.0751(2) 0.0242(4) Uani d . 1 . .
C C2 0.3777(2) 0.9825(2) 0.5494(2) 0.0377(5) Uani d . 1 . .
H H2A 0.3047 0.9470 0.5922 0.045 Uiso calc R 1 . .
H H2B 0.3572 1.0792 0.5207 0.045 Uiso calc R 1 . .
C C3 0.4750(2) 0.9679(3) 0.3179(3) 0.0393(5) Uani d . 1 . .
H H3A 0.4386 1.0582 0.2735 0.047 Uiso calc R 1 . .
H H3B 0.4812 0.9111 0.2257 0.047 Uiso calc R 1 . .
C C4 0.4218(3) 0.7572(2) 0.4454(3) 0.0464(6) Uani d . 1 . .
H H4A 0.4088 0.7017 0.3454 0.056 Uiso calc R 1 . .
H H4B 0.3638 0.7176 0.5067 0.056 Uiso calc R 1 . .
O O1 0.11725(13) 0.85657(14) 1.13039(16) 0.0273(3) Uani d . 1 . .
O O2 0.11176(16) 1.00290(19) 0.83598(18) 0.0354(4) Uani d . 1 . .
O O3 0.13212(14) 0.62670(16) 1.1287(2) 0.0375(4) Uani d . 1 . .
H H2WA 0.199(3) 1.033(3) 0.859(3) 0.046(7) Uiso d . 1 . .
H H2WB 0.075(3) 0.971(4) 0.741(4) 0.075(10) Uiso d . 1 . .

loop_
_atom_site_aniso_label
_atom_site_aniso_U_11
_atom_site_aniso_U_22
_atom_site_aniso_U_33
_atom_site_aniso_U_12
_atom_site_aniso_U_13
_atom_site_aniso_U_23
Fe1 0.01824(19) 0.0248(2) 0.01995(18) 0.000 0.00185(14) 0.000
Cl1 0.0293(3) 0.0348(3) 0.0404(3) -0.0041(2) 0.0021(2) -0.0136(2)
Cl2 0.0591(5) 0.0447(5) 0.0256(4) 0.000 0.0019(3) 0.000
N1 0.0172(8) 0.0399(10) 0.0226(8) -0.0024(7) -0.0010(7) 0.0007(7)
C1 0.0175(9) 0.0296(10) 0.0273(9) 0.0010(7) 0.0099(8) 0.0025(7)
C2 0.0249(10) 0.0499(15) 0.0397(11) 0.0031(9) 0.0125(9) -0.0086(10)
C3 0.0269(10) 0.0608(14) 0.0304(10) 0.0065(9) 0.0098(9) 0.0190(10)
C4 0.0521(15) 0.0290(13) 0.0477(15) -0.0115(11) 0.0030(13) -0.0061(11)
O1 0.0207(7) 0.0276(7) 0.0262(7) 0.0018(6) -0.0019(5) 0.0003(6)
O2 0.0291(8) 0.0488(10) 0.0300(7) -0.0128(7) 0.0122(6) -0.0117(8)
O3 0.0294(7) 0.0313(8) 0.0520(10) 0.0096(6) 0.0139(7) 0.0145(7)

loop_
_atom_type_symbol
_atom_type_description
_atom_type_scat_dispersion_real
_atom_type_scat_dispersion_imag
_atom_type_scat_source
C C 0.0033 0.0016 'International Tables Vol C Tables 4.2.6.8 and 6.1.1.4'
H H 0.0000 0.0000 'International Tables Vol C Tables 4.2.6.8 and 6.1.1.4'
N N 0.0061 0.0033 'International Tables Vol C Tables 4.2.6.8 and 6.1.1.4'
O O 0.0106 0.0060 'International Tables Vol C Tables 4.2.6.8 and 6.1.1.4'
Cl Cl 0.1484 0.1585 'International Tables Vol C Tables 4.2.6.8 and 6.1.1.4'
Fe Fe 0.3463 0.8444 'International Tables Vol C Tables 4.2.6.8 and 6.1.1.4'

loop_
_geom_angle_atom_site_label_1
_geom_angle_atom_site_label_2
_geom_angle_atom_site_label_3
_geom_angle_site_symmetry_1
_geom_angle_site_symmetry_3
_geom_angle
_geom_angle_publ_flag
O2 Fe1 O2 2_557 . 170.30(10) ?
O2 Fe1 O1 2_557 2_557 87.78(6) ?
O2 Fe1 O1 . 2_557 84.72(6) ?
O2 Fe1 O1 2_557 . 84.72(6) ?
O2 Fe1 O1 . . 87.78(6) ?
O1 Fe1 O1 2_557 . 78.73(8) ?
O2 Fe1 Cl1 2_557 . 95.48(5) ?
O2 Fe1 Cl1 . . 90.85(5) ?
O1 Fe1 Cl1 2_557 . 169.42(4) ?
O1 Fe1 Cl1 . . 91.53(5) ?
O2 Fe1 Cl1 2_557 2_557 90.85(5) ?
O2 Fe1 Cl1 . 2_557 95.48(5) ?
O1 Fe1 Cl1 2_557 2_557 91.53(5) ?
O1 Fe1 Cl1 . 2_557 169.42(4) ?
Cl1 Fe1 Cl1 . 2_557 98.47(4) ?
C4 N1 C3 . . 109.93(18) ?
C4 N1 C2 . . 109.49(17) ?
C3 N1 C2 . . 110.04(18) ?
C4 N1 H1 . . 109.1 ?
C3 N1 H1 . . 109.1 ?
C2 N1 H1 . . 109.1 ?
O3 C1 O1 . . 126.47(18) ?
O3 C1 C1 . 2_557 119.75(12) ?
O1 C1 C1 . 2_557 113.78(10) ?
N1 C2 C3 . 2_656 108.47(16) ?
N1 C2 H2A . . 110.0 ?
C3 C2 H2A 2_656 . 110.0 ?
N1 C2 H2B . . 110.0 ?
C3 C2 H2B 2_656 . 110.0 ?
H2A C2 H2B . . 108.4 ?
N1 C3 C2 . 2_656 108.72(15) ?
N1 C3 H3A . . 109.9 ?
C2 C3 H3A 2_656 . 109.9 ?
N1 C3 H3B . . 109.9 ?
C2 C3 H3B 2_656 . 109.9 ?
H3A C3 H3B . . 108.3 ?
N1 C4 C4 . 2_656 108.77(11) ?
N1 C4 H4A . . 109.9 ?
C4 C4 H4A 2_656 . 109.9 ?
N1 C4 H4B . . 109.9 ?
C4 C4 H4B 2_656 . 109.9 ?
H4A C4 H4B . . 108.3 ?
C1 O1 Fe1 . . 116.67(12) ?
Fe1 O2 H2WA . . 122.9(15) ?
Fe1 O2 H2WB . . 122(2) ?
H2WA O2 H2WB . . 115(3) ?

loop_
_geom_bond_atom_site_label_1
_geom_bond_atom_site_label_2
_geom_bond_site_symmetry_2
_geom_bond_distance
_geom_bond_publ_flag
Fe1 O2 2_557 2.0443(14) ?
Fe1 O2 . 2.0443(14) ?
Fe1 O1 2_557 2.0526(14) ?
Fe1 O1 . 2.0526(14) ?
Fe1 Cl1 . 2.2913(8) ?
Fe1 Cl1 2_557 2.2913(8) ?
N1 C4 . 1.489(2) ?
N1 C3 . 1.491(3) ?
N1 C2 . 1.499(2) ?
N1 H1 . 0.9100 ?
C1 O3 . 1.216(2) ?
C1 O1 . 1.278(2) ?
C1 C1 2_557 1.569(4) ?
C2 C3 2_656 1.515(3) ?
C2 H2A . 0.9700 ?
C2 H2B . 0.9700 ?
C3 C2 2_656 1.515(3) ?
C3 H3A . 0.9700 ?
C3 H3B . 0.9700 ?
C4 C4 2_656 1.509(5) ?
C4 H4A . 0.9700 ?
C4 H4B . 0.9700 ?
O2 H2WA . 0.87(3) ?
O2 H2WB . 0.82(3) ?

loop_
_geom_hbond_atom_site_label_D
_geom_hbond_atom_site_label_H
_geom_hbond_atom_site_label_A
_geom_hbond_site_symmetry_A
_geom_hbond_distance_DH
_geom_hbond_distance_HA
_geom_hbond_distance_DA
_geom_hbond_angle_DHA
N1 H1 O1 1_554 0.91 1.93 2.814(2) 162.3
O2 H2WA O3 4_557 0.87(3) 1.86(3) 2.722(2) 168(2)
O2 H2WB Cl2 . 0.82(3) 2.23(3) 3.0359(17) 170(3)
